data_7222090
loop_
_publ_author_name
'Khorasani, S.'
'Botes, D. S.'
'Fernandes, M. A.'
'Levendis, D. C.'

_publ_section_title
;
 A single-crystal-to-single-crystal Diels--Alder reaction with mixed
 topochemical and topotactic behaviour
;
_journal_issue 46
_journal_name_full CrystEngComm
_journal_page_first 8933
_journal_paper_doi 10.1039/C5CE01301A
_journal_volume 17
_journal_year 2015
_chemical_formula_moiety '0.581(C28 H19 Br N2 O4 S2), 0.419(C14 H10 N2 O4 S2), 0.419(C14 H9 Br)'
_chemical_formula_sum 'C28 H19 Br N2 O4 S2'
_chemical_formula_weight 591.48
_space_group_crystal_system monoclinic
_space_group_IT_number 4
_space_group_name_Hall 'P 2yb'
_space_group_name_H-M_alt 'P 1 21 1'
_symmetry_space_group_name_Hall 'P 2yb'
_symmetry_space_group_name_H-M 'P 1 21 1'
_atom_sites_solution_hydrogens geom
_audit_creation_method SHELXL-2014/7
_audit_update_record
;
2015-08-07 deposited with the CCDC.
2015-08-20 downloaded from the CCDC.
;
_cell_angle_alpha 90
_cell_angle_beta 109.180(4)
_cell_angle_gamma 90
_cell_formula_units_Z 4
_cell_length_a 12.905(2)
_cell_length_b 14.015(2)
_cell_length_c 14.524(3)
_cell_measurement_reflns_used 9951
_cell_measurement_temperature 173(2)
_cell_measurement_theta_max 24.09
_cell_measurement_theta_min 2.91
_cell_volume 2481.0(7)
_computing_cell_refinement 'Bruker SAINT'
_computing_data_collection 'Bruker APEX2'
_computing_data_reduction 'Bruker SAINT'
_computing_molecular_graphics 'Bruker SHELXTL'
_computing_publication_material 'Bruker SHELXTL'
_computing_structure_refinement 'SHELXL-2014/7 (Sheldrick, 2014)'
_computing_structure_solution 'SHELXS-97 (Sheldrick 2008)'
_diffrn_ambient_temperature 173(2)
_diffrn_measured_fraction_theta_full 0.998
_diffrn_measured_fraction_theta_max 0.998
_diffrn_measurement_device_type 'Bruker APEX-II CCD'
_diffrn_measurement_method '\f and \w scans'
_diffrn_radiation_type MoK\a
_diffrn_radiation_wavelength 0.71073
_diffrn_reflns_av_R_equivalents 0.2648
_diffrn_reflns_av_unetI/netI 0.1160
_diffrn_reflns_laue_measured_fraction_full 0.998
_diffrn_reflns_laue_measured_fraction_max 0.998
_diffrn_reflns_limit_h_max 15
_diffrn_reflns_limit_h_min -15
_diffrn_reflns_limit_k_max 16
_diffrn_reflns_limit_k_min -16
_diffrn_reflns_limit_l_max 17
_diffrn_reflns_limit_l_min -17
_diffrn_reflns_number 96915
_diffrn_reflns_point_group_measured_fraction_full 0.995
_diffrn_reflns_point_group_measured_fraction_max 0.995
_diffrn_reflns_theta_full 24.997
_diffrn_reflns_theta_max 24.997
_diffrn_reflns_theta_min 2.890
_exptl_absorpt_coefficient_mu 1.865
_exptl_absorpt_correction_T_max 0.9012
_exptl_absorpt_correction_T_min 0.6214
_exptl_absorpt_correction_type integration
_exptl_absorpt_process_details 'Face indexed absorption corrections carried out with XPREP'
_exptl_crystal_colour yellow
_exptl_crystal_density_diffrn 1.583
_exptl_crystal_description plate
_exptl_crystal_F_000 1200
_exptl_crystal_recrystallization_method 'Thermal solid-state reaction from CT crystal'
_exptl_crystal_size_max 0.470
_exptl_crystal_size_mid 0.200
_exptl_crystal_size_min 0.070
_refine_diff_density_max 0.871
_refine_diff_density_min -2.037
_refine_diff_density_rms 0.160
_refine_ls_abs_structure_details
;
 Flack x determined using 1466 quotients [(I+)-(I-)]/[(I+)+(I-)]
 (Parsons, Flack and Wagner, Acta Cryst. B69 (2013) 249-259).
;
_refine_ls_abs_structure_Flack 0.499(12)
_refine_ls_extinction_method none
_refine_ls_goodness_of_fit_ref 1.039
_refine_ls_hydrogen_treatment constr
_refine_ls_matrix_type full
_refine_ls_number_parameters 1128
_refine_ls_number_reflns 8691
_refine_ls_number_restraints 1534
_refine_ls_restrained_S_all 0.970
_refine_ls_R_factor_all 0.2358
_refine_ls_R_factor_gt 0.1463
_refine_ls_shift/su_max 0.001
_refine_ls_shift/su_mean 0.000
_refine_ls_structure_factor_coef Fsqd
_refine_ls_weighting_details 'w=1/[\s^2^(Fo^2^)+(0.1639P)^2^+37.1995P] where P=(Fo^2^+2Fc^2^)/3'
_refine_ls_weighting_scheme calc
_refine_ls_wR_factor_gt 0.3412
_refine_ls_wR_factor_ref 0.4108
_reflns_Friedel_coverage 0.908
_reflns_friedel_fraction_full 0.991
_reflns_friedel_fraction_max 0.991
_reflns_number_gt 4787
_reflns_number_total 8691
_reflns_threshold_expression 'I > 2\s(I)'
_cod_data_source_file c5ce01301a1.cif
_cod_data_source_block 31days_reaction_p21_refine
_cod_depositor_comments 'Adding full bibliography for 7222085--7222099.cif.'
_cod_original_cell_volume 2481.1(7)
_cod_database_code 7222090
_shelx_shelxl_version_number 2014/7
_shelx_space_group_comment
;
The symmetry employed for this shelxl refinement is uniquely defined
by the following loop, which should always be used as a source of
symmetry information in preference to the above space-group names.
They are only intended as comments.
;
_shelx_estimated_absorpt_t_min 0.474
_shelx_estimated_absorpt_t_max 0.881

loop_
_space_group_symop_operation_xyz
'x, y, z'
'-x, y+1/2, -z'

loop_
_atom_site_label
_atom_site_type_symbol
_atom_site_fract_x
_atom_site_fract_y
_atom_site_fract_z
_atom_site_U_iso_or_equiv
_atom_site_adp_type
_atom_site_occupancy
_atom_site_site_symmetry_order
_atom_site_calc_flag
_atom_site_refinement_flags_posn
_atom_site_refinement_flags_adp
_atom_site_refinement_flags_occupancy
_atom_site_disorder_assembly
_atom_site_disorder_group
C1A C -0.082(2) 0.584(2) -0.2186(14) 0.087(10) Uani 0.436(14) 1 d G U P A 1
C2A C -0.0541(17) 0.579(2) -0.1102(14) 0.083(10) Uani 0.436(14) 1 d G U P A 1
C3A C 0.0572(16) 0.575(2) -0.0669(15) 0.083(10) Uani 0.436(14) 1 d G U P A 1
C4A C 0.1076(19) 0.574(3) -0.1458(17) 0.087(10) Uani 0.436(14) 1 d G U P A 1
C5A C -0.1243(18) 0.578(2) 0.1400(15) 0.065(7) Uani 0.436(14) 1 d G U P A 1
C6A C -0.0740(16) 0.5757(18) 0.0612(14) 0.064(7) Uani 0.436(14) 1 d G U P A 1
C7A C 0.0371(16) 0.5725(19) 0.1045(14) 0.064(7) Uani 0.436(14) 1 d G U P A 1
C8A C 0.0649(19) 0.574(2) 0.2131(14) 0.064(7) Uani 0.436(14) 1 d G U P A 1
C12A C -0.048(3) 0.578(3) 0.3258(15) 0.067(7) Uani 0.436(14) 1 d DG U P A 1
H12A H 0.0192 0.5518 0.3739 0.080 Uiso 0.436(14) 1 calc R U P A 1
H12B H -0.1105 0.5376 0.3258 0.080 Uiso 0.436(14) 1 calc R U P A 1
C13A C -0.066(3) 0.676(3) 0.3556(16) 0.068(9) Uani 0.436(14) 1 d DG U P A 1
H13A H -0.0116 0.7232 0.3595 0.082 Uiso 0.436(14) 1 calc R U P A 1
C14A C -0.152(3) 0.701(3) 0.3766(19) 0.072(12) Uani 0.436(14) 1 d DG U P A 1
H14A H -0.2076 0.6553 0.3733 0.086 Uiso 0.436(14) 1 calc R U P A 1
H14B H -0.1598 0.7647 0.3955 0.086 Uiso 0.436(14) 1 calc R U P A 1
N1A N 0.020(2) 0.579(3) -0.2343(16) 0.090(10) Uani 0.436(14) 1 d G U P A 1
N2A N -0.036(2) 0.576(2) 0.2287(14) 0.065(7) Uani 0.436(14) 1 d G U P A 1
O1A O -0.172(2) 0.593(3) -0.2811(13) 0.092(14) Uani 0.436(14) 1 d G U P A 1
O2A O 0.205(2) 0.568(3) -0.135(2) 0.089(14) Uani 0.436(14) 1 d G U P A 1
O3A O -0.2225(19) 0.582(3) 0.1286(18) 0.070(11) Uani 0.436(14) 1 d G U P A 1
O4A O 0.156(2) 0.574(3) 0.2760(15) 0.070(10) Uani 0.436(14) 1 d G U P A 1
S1A S -0.1610(15) 0.577(2) -0.0615(14) 0.091(11) Uani 0.436(14) 1 d G U P A 1
S2A S 0.1441(15) 0.569(2) 0.0560(16) 0.069(9) Uani 0.436(14) 1 d G U P A 1
C9A C 0.030(3) 0.578(3) -0.3317(17) 0.093(11) Uani 0.436(14) 1 d DG U P A 1
H9A H 0.0236 0.6452 -0.3550 0.112 Uiso 0.436(14) 1 calc R U P A 1
H9B H 0.1059 0.5574 -0.3241 0.112 Uiso 0.436(14) 1 calc R U P A 1
C10A C -0.044(5) 0.521(5) -0.409(4) 0.099(12) Uani 0.436(14) 1 d D U P A 1
H10A H -0.1093 0.5521 -0.4464 0.118 Uiso 0.436(14) 1 calc R U P A 1
C11A C -0.032(7) 0.436(5) -0.433(6) 0.110(17) Uani 0.436(14) 1 d D U P A 1
H11A H 0.0317 0.4005 -0.3981 0.133 Uiso 0.436(14) 1 calc R U P A 1
H11B H -0.0878 0.4067 -0.4854 0.133 Uiso 0.436(14) 1 calc R U P A 1
C15A C 0.1300(4) 0.8182(13) -0.0512(7) 0.041(6) Uani 0.436(14) 1 d G U P A 1
C16A C 0.0815(6) 0.8227(17) -0.1504(7) 0.043(6) Uani 0.436(14) 1 d G U P A 1
C17A C 0.1398(10) 0.825(2) -0.2194(5) 0.045(7) Uani 0.436(14) 1 d G U P A 1
H17A H 0.2177 0.8211 -0.1966 0.054 Uiso 0.436(14) 1 calc R U P A 1
C18A C 0.0868(15) 0.831(3) -0.3143(6) 0.051(7) Uani 0.436(14) 1 d G U P A 1
H18A H 0.1265 0.8326 -0.3590 0.062 Uiso 0.436(14) 1 calc R U P A 1
C19A C -0.0291(15) 0.837(3) -0.3489(9) 0.053(8) Uani 0.436(14) 1 d G U P A 1
H19A H -0.0664 0.8427 -0.4169 0.064 Uiso 0.436(14) 1 calc R U P A 1
C20A C -0.0880(11) 0.834(3) -0.2866(12) 0.051(7) Uani 0.436(14) 1 d G U P A 1
H20A H -0.1658 0.8375 -0.3119 0.061 Uiso 0.436(14) 1 calc R U P A 1
C21A C -0.0360(7) 0.827(2) -0.1861(11) 0.045(6) Uani 0.436(14) 1 d G U P A 1
C22A C -0.0966(4) 0.827(2) -0.1220(14) 0.043(6) Uani 0.436(14) 1 d G U P A 1
H22A H -0.1743 0.8298 -0.1477 0.052 Uiso 0.436(14) 1 calc R U P A 1
C23A C -0.0469(6) 0.821(2) -0.0235(14) 0.043(6) Uani 0.436(14) 1 d G U P A 1
C24A C -0.1096(10) 0.822(3) 0.0420(17) 0.045(7) Uani 0.436(14) 1 d G U P A 1
H24A H -0.1874 0.8236 0.0160 0.053 Uiso 0.436(14) 1 calc R U P A 1
C25A C -0.0612(14) 0.819(3) 0.1378(17) 0.047(8) Uani 0.436(14) 1 d G U P A 1
H25A H -0.1037 0.8195 0.1802 0.057 Uiso 0.436(14) 1 calc R U P A 1
C26A C 0.0545(14) 0.817(3) 0.1760(13) 0.046(8) Uani 0.436(14) 1 d G U P A 1
H26A H 0.0893 0.8160 0.2447 0.055 Uiso 0.436(14) 1 calc R U P A 1
C27A C 0.1183(10) 0.815(2) 0.1165(9) 0.043(7) Uani 0.436(14) 1 d G U P A 1
H27A H 0.1958 0.8120 0.1447 0.052 Uiso 0.436(14) 1 calc R U P A 1
C28A C 0.0707(6) 0.8173(17) 0.0152(10) 0.041(6) Uani 0.436(14) 1 d G U P A 1
Br1A Br 0.2854(4) 0.8144(13) -0.0028(5) 0.043(3) Uani 0.436(14) 1 d G U P A 1
C1B C -0.076(3) 0.624(3) -0.214(3) 0.069(5) Uani 0.564(14) 1 d D U P A 2
C2B C -0.054(2) 0.658(2) -0.109(2) 0.051(4) Uani 0.564(14) 1 d D U P A 2
C3B C 0.079(2) 0.650(2) -0.064(2) 0.045(3) Uani 0.564(14) 1 d D U P A 2
C4B C 0.110(3) 0.593(3) -0.147(3) 0.056(5) Uani 0.564(14) 1 d D U P A 2
C5B C -0.120(2) 0.604(4) 0.144(3) 0.056(5) Uani 0.564(14) 1 d D U P A 2
C6B C -0.068(2) 0.588(3) 0.066(2) 0.048(5) Uani 0.564(14) 1 d D U P A 2
C7B C 0.038(2) 0.587(3) 0.106(2) 0.041(4) Uani 0.564(14) 1 d D U P A 2
C8B C 0.064(2) 0.598(3) 0.212(2) 0.045(5) Uani 0.564(14) 1 d D U P A 2
C15B C 0.128(2) 0.749(2) -0.046(2) 0.043(3) Uani 0.564(14) 1 d D U P A 2
C16B C 0.087(2) 0.805(3) -0.140(2) 0.047(5) Uani 0.564(14) 1 d D U P A 2
C17B C 0.147(3) 0.838(3) -0.196(3) 0.050(6) Uani 0.564(14) 1 d D U P A 2
H17B H 0.2248 0.8299 -0.1754 0.059 Uiso 0.564(14) 1 calc R U P A 2
C18B C 0.093(3) 0.883(3) -0.284(3) 0.055(6) Uani 0.564(14) 1 d D U P A 2
H18B H 0.1350 0.9123 -0.3180 0.066 Uiso 0.564(14) 1 calc R U P A 2
C19B C -0.024(3) 0.886(3) -0.325(3) 0.054(7) Uani 0.564(14) 1 d D U P A 2
H19B H -0.0599 0.9098 -0.3888 0.064 Uiso 0.564(14) 1 calc R U P A 2
C20B C -0.083(3) 0.854(3) -0.265(3) 0.054(6) Uani 0.564(14) 1 d D U P A 2
H20B H -0.1604 0.8584 -0.2862 0.064 Uiso 0.564(14) 1 calc R U P A 2
C21B C -0.027(3) 0.814(3) -0.174(2) 0.051(5) Uani 0.564(14) 1 d D U P A 2
C22B C -0.085(2) 0.763(2) -0.112(2) 0.047(4) Uani 0.564(14) 1 d D U P A 2
H22B H -0.1660 0.7722 -0.1384 0.056 Uiso 0.564(14) 1 calc R U P A 2
C23B C -0.037(3) 0.802(2) -0.007(2) 0.046(4) Uani 0.564(14) 1 d D U P A 2
C24B C -0.093(3) 0.836(3) 0.055(3) 0.049(6) Uani 0.564(14) 1 d D U P A 2
H24B H -0.1705 0.8424 0.0262 0.059 Uiso 0.564(14) 1 calc R U P A 2
C25B C -0.050(3) 0.860(4) 0.150(3) 0.054(6) Uani 0.564(14) 1 d D U P A 2
H25B H -0.0910 0.8778 0.1910 0.065 Uiso 0.564(14) 1 calc R U P A 2
C26B C 0.074(3) 0.854(3) 0.182(3) 0.051(6) Uani 0.564(14) 1 d D U P A 2
H26B H 0.1132 0.8687 0.2481 0.062 Uiso 0.564(14) 1 calc R U P A 2
C27B C 0.132(3) 0.830(3) 0.124(3) 0.046(6) Uani 0.564(14) 1 d D U P A 2
H27B H 0.2092 0.8373 0.1484 0.055 Uiso 0.564(14) 1 calc R U P A 2
C28B C 0.082(2) 0.796(2) 0.030(2) 0.045(4) Uani 0.564(14) 1 d D U P A 2
O1B O -0.172(3) 0.622(4) -0.265(2) 0.076(9) Uani 0.564(14) 1 d D U P A 2
O2B O 0.200(3) 0.569(3) -0.138(2) 0.066(10) Uani 0.564(14) 1 d D U P A 2
O3B O -0.219(2) 0.613(4) 0.135(3) 0.081(10) Uani 0.564(14) 1 d D U P A 2
O4B O 0.150(2) 0.599(3) 0.2727(18) 0.048(6) Uani 0.564(14) 1 d D U P A 2
S1B S -0.1449(11) 0.5826(14) -0.0575(12) 0.053(4) Uani 0.564(14) 1 d D U P A 2
S2B S 0.1354(11) 0.5727(16) 0.0464(11) 0.040(4) Uani 0.564(14) 1 d D U P A 2
Br1B Br 0.2870(4) 0.7478(12) 0.0118(4) 0.0537(19) Uani 0.564(14) 1 d D U P A 2
N1B N 0.016(3) 0.590(3) -0.225(2) 0.073(6) Uani 0.564(14) 1 d D U P A 2
C9B C 0.001(4) 0.539(4) -0.316(3) 0.084(8) Uani 0.564(14) 1 d D U P A 2
H9C H 0.0517 0.4839 -0.3062 0.101 Uiso 0.564(14) 1 calc R U P A 2
H9D H -0.0751 0.5172 -0.3463 0.101 Uiso 0.564(14) 1 calc R U P A 2
C10B C 0.029(5) 0.613(4) -0.374(3) 0.092(9) Uani 0.564(14) 1 d D U P A 2
H10B H -0.0185 0.6662 -0.3848 0.111 Uiso 0.564(14) 1 calc R U P A 2
C11B C 0.111(5) 0.623(5) -0.417(4) 0.109(14) Uani 0.564(14) 1 d D U P A 2
H11C H 0.1632 0.5733 -0.4105 0.131 Uiso 0.564(14) 1 calc R U P A 2
H11D H 0.1139 0.6787 -0.4527 0.131 Uiso 0.564(14) 1 calc R U P A 2
N2B N -0.035(2) 0.610(3) 0.227(2) 0.056(5) Uani 0.564(14) 1 d D U P A 2
C12B C -0.048(3) 0.6153(17) 0.326(2) 0.061(6) Uani 0.564(14) 1 d D U P A 2
H12C H 0.0214 0.5954 0.3764 0.073 Uiso 0.564(14) 1 calc R U P A 2
H12D H -0.1066 0.5713 0.3287 0.073 Uiso 0.564(14) 1 calc R U P A 2
C13B C -0.076(3) 0.7179(17) 0.347(3) 0.067(8) Uani 0.564(14) 1 d D U P A 2
H13B H -0.0212 0.7657 0.3606 0.081 Uiso 0.564(14) 1 calc R U P A 2
C14B C -0.165(3) 0.739(3) 0.346(4) 0.087(13) Uani 0.564(14) 1 d D U P A 2
H14C H -0.2207 0.6916 0.3323 0.105 Uiso 0.564(14) 1 calc R U P A 2
H14D H -0.1802 0.8025 0.3591 0.105 Uiso 0.564(14) 1 calc R U P A 2
C1C C 0.5778(14) 0.9443(12) 0.7163(11) 0.040(6) Uani 0.401(9) 1 d G U P B 1
C2C C 0.5480(12) 0.9435(11) 0.6070(11) 0.036(5) Uani 0.401(9) 1 d G U P B 1
C3C C 0.4373(11) 0.9453(12) 0.5656(11) 0.039(5) Uani 0.401(9) 1 d G U P B 1
C4C C 0.3890(13) 0.9441(14) 0.6465(12) 0.041(6) Uani 0.401(9) 1 d G U P B 1
C5C C 0.6122(17) 0.947(2) 0.3522(13) 0.049(8) Uani 0.401(9) 1 d G U P B 1
C6C C 0.5641(13) 0.9441(16) 0.4330(12) 0.045(8) Uani 0.401(9) 1 d G U P B 1
C7C C 0.4535(14) 0.9472(17) 0.3915(11) 0.047(8) Uani 0.401(9) 1 d G U P B 1
C8C C 0.4242(17) 0.953(2) 0.2823(11) 0.050(8) Uani 0.401(9) 1 d G U P B 1
C12C C 0.533(2) 0.956(3) 0.1660(13) 0.060(9) Uani 0.401(9) 1 d G U P B 1
H12E H 0.4626 0.9736 0.1168 0.072 Uiso 0.401(9) 1 calc R U P B 1
H12F H 0.5900 1.0026 0.1639 0.072 Uiso 0.401(9) 1 calc R U P B 1
C13C C 0.559(3) 0.878(3) 0.1525(14) 0.069(11) Uani 0.401(9) 1 d G U P B 1
H13C H 0.5487 0.8294 0.1944 0.083 Uiso 0.401(9) 1 calc R U P B 1
C14C C 0.598(3) 0.852(3) 0.0908(16) 0.089(16) Uani 0.401(9) 1 d G U P B 1
H14E H 0.6100 0.8979 0.0469 0.106 Uiso 0.401(9) 1 calc R U P B 1
H14F H 0.6157 0.7873 0.0863 0.106 Uiso 0.401(9) 1 calc R U P B 1
N1C N 0.4776(15) 0.9432(12) 0.7343(11) 0.043(5) Uani 0.401(9) 1 d G U P B 1
N2C N 0.5237(19) 0.951(2) 0.2643(12) 0.052(8) Uani 0.401(9) 1 d G U P B 1
O1C O 0.6688(15) 0.9470(16) 0.7780(11) 0.044(10) Uani 0.401(9) 1 d G U P B 1
O2C O 0.2922(14) 0.9430(18) 0.6373(14) 0.045(7) Uani 0.401(9) 1 d G U P B 1
O3C O 0.7095(17) 0.946(2) 0.3617(16) 0.050(9) Uani 0.401(9) 1 d G U P B 1
O4C O 0.3333(19) 0.959(3) 0.2208(11) 0.047(11) Uani 0.401(9) 1 d G U P B 1
S5C S 0.6522(11) 0.9381(15) 0.5553(13) 0.054(7) Uani 0.401(9) 1 d G U P B 1
S6C S 0.3488(12) 0.9467(18) 0.4429(11) 0.057(8) Uani 0.401(9) 1 d G U P B 1
C9C C 0.469(2) 0.9399(15) 0.8330(12) 0.045(7) Uani 0.401(9) 1 d DG U P B 1
H9E H 0.5267 0.8979 0.8756 0.054 Uiso 0.401(9) 1 calc R U P B 1
H9F H 0.3965 0.9147 0.8304 0.054 Uiso 0.401(9) 1 calc R U P B 1
C10C C 0.484(4) 1.0427(19) 0.873(3) 0.046(8) Uani 0.401(9) 1 d D U P B 1
H10C H 0.4308 1.0896 0.8416 0.055 Uiso 0.401(9) 1 calc R U P B 1
C11C C 0.559(4) 1.065(3) 0.940(3) 0.059(13) Uani 0.401(9) 1 d D U P B 1
H11E H 0.6126 1.0183 0.9723 0.071 Uiso 0.401(9) 1 calc R U P B 1
H11F H 0.5661 1.1284 0.9635 0.071 Uiso 0.401(9) 1 calc R U P B 1
C15C C 0.3708(5) 0.6897(13) 0.5525(7) 0.038(6) Uani 0.401(9) 1 d G U P B 1
C16C C 0.4251(7) 0.6858(16) 0.6548(8) 0.041(6) Uani 0.401(9) 1 d G U P B 1
C17C C 0.3710(11) 0.683(2) 0.7261(6) 0.040(6) Uani 0.401(9) 1 d G U P B 1
H17C H 0.2931 0.6814 0.7053 0.048 Uiso 0.401(9) 1 calc R U P B 1
C18C C 0.4294(16) 0.681(3) 0.8245(6) 0.044(7) Uani 0.401(9) 1 d G U P B 1
H18C H 0.3907 0.6789 0.8700 0.052 Uiso 0.401(9) 1 calc R U P B 1
C19C C 0.5471(16) 0.682(3) 0.8597(10) 0.047(7) Uani 0.401(9) 1 d G U P B 1
H19C H 0.5859 0.6813 0.9277 0.057 Uiso 0.401(9) 1 calc R U P B 1
C20C C 0.6020(11) 0.685(3) 0.7949(13) 0.047(7) Uani 0.401(9) 1 d G U P B 1
H20C H 0.6799 0.6857 0.8181 0.056 Uiso 0.401(9) 1 calc R U P B 1
C21C C 0.5445(7) 0.686(2) 0.6911(12) 0.043(6) Uani 0.401(9) 1 d G U P B 1
C22C C 0.6010(5) 0.690(2) 0.6243(15) 0.044(6) Uani 0.401(9) 1 d G U P B 1
H22C H 0.6789 0.6904 0.6476 0.053 Uiso 0.401(9) 1 calc R U P B 1
C23C C 0.5456(6) 0.693(2) 0.5231(15) 0.044(6) Uani 0.401(9) 1 d G U P B 1
C24C C 0.6048(11) 0.697(3) 0.4556(18) 0.045(7) Uani 0.401(9) 1 d G U P B 1
H24C H 0.6828 0.6957 0.4794 0.055 Uiso 0.401(9) 1 calc R U P B 1
C25C C 0.5513(15) 0.702(3) 0.3570(18) 0.047(7) Uani 0.401(9) 1 d G U P B 1
H25C H 0.5925 0.7044 0.3136 0.056 Uiso 0.401(9) 1 calc R U P B 1
C26C C 0.4336(15) 0.704(3) 0.3187(13) 0.046(7) Uani 0.401(9) 1 d G U P B 1
H26C H 0.3975 0.7094 0.2504 0.055 Uiso 0.401(9) 1 calc R U P B 1
C27C C 0.3737(11) 0.700(2) 0.3804(10) 0.045(7) Uani 0.401(9) 1 d G U P B 1
H27C H 0.2959 0.7002 0.3545 0.054 Uiso 0.401(9) 1 calc R U P B 1
C28C C 0.4268(7) 0.6936(18) 0.4841(10) 0.042(6) Uani 0.401(9) 1 d G U P B 1
Br1C Br 0.2136(5) 0.6921(12) 0.5037(5) 0.053(2) Uani 0.401(9) 1 d G U P B 1
C1D C 0.575(3) 0.932(3) 0.715(3) 0.085(5) Uani 0.599(9) 1 d D U P B 2
C2D C 0.555(3) 0.897(2) 0.611(2) 0.071(4) Uani 0.599(9) 1 d D U P B 2
C3D C 0.422(2) 0.908(2) 0.563(2) 0.075(4) Uani 0.599(9) 1 d D U P B 2
C4D C 0.390(3) 0.966(3) 0.645(3) 0.087(6) Uani 0.599(9) 1 d D U P B 2
C5D C 0.626(3) 0.942(4) 0.359(3) 0.060(6) Uani 0.599(9) 1 d D U P B 2
C6D C 0.573(2) 0.963(3) 0.436(2) 0.056(5) Uani 0.599(9) 1 d D U P B 2
C7D C 0.467(2) 0.966(3) 0.394(2) 0.052(5) Uani 0.599(9) 1 d D U P B 2
C8D C 0.442(2) 0.948(3) 0.289(2) 0.054(5) Uani 0.599(9) 1 d D U P B 2
C15D C 0.371(2) 0.810(2) 0.544(2) 0.083(4) Uani 0.599(9) 1 d D U P B 2
C16D C 0.409(3) 0.752(3) 0.637(2) 0.075(5) Uani 0.599(9) 1 d D U P B 2
C17D C 0.347(3) 0.720(3) 0.693(3) 0.072(6) Uani 0.599(9) 1 d D U P B 2
H17D H 0.2693 0.7243 0.6688 0.086 Uiso 0.599(9) 1 calc R U P B 2
C18D C 0.401(3) 0.683(4) 0.784(3) 0.069(6) Uani 0.599(9) 1 d D U P B 2
H18D H 0.3583 0.6649 0.8235 0.083 Uiso 0.599(9) 1 calc R U P B 2
C19D C 0.517(3) 0.669(4) 0.822(3) 0.066(7) Uani 0.599(9) 1 d D U P B 2
H19D H 0.5515 0.6409 0.8844 0.079 Uiso 0.599(9) 1 calc R U P B 2
C20D C 0.576(3) 0.698(4) 0.762(3) 0.067(6) Uani 0.599(9) 1 d D U P B 2
H20D H 0.6535 0.6889 0.7821 0.081 Uiso 0.599(9) 1 calc R U P B 2
C21D C 0.522(3) 0.741(3) 0.672(3) 0.073(5) Uani 0.599(9) 1 d D U P B 2
C22D C 0.583(2) 0.792(2) 0.612(2) 0.070(4) Uani 0.599(9) 1 d D U P B 2
H22D H 0.6638 0.7815 0.6398 0.084 Uiso 0.599(9) 1 calc R U P B 2
C23D C 0.536(3) 0.755(3) 0.507(3) 0.074(5) Uani 0.599(9) 1 d D U P B 2
C24D C 0.594(3) 0.723(3) 0.445(3) 0.074(6) Uani 0.599(9) 1 d D U P B 2
H24D H 0.6711 0.7173 0.4742 0.089 Uiso 0.599(9) 1 calc R U P B 2
C25D C 0.551(3) 0.699(4) 0.349(3) 0.076(7) Uani 0.599(9) 1 d D U P B 2
H25D H 0.5929 0.6854 0.3080 0.091 Uiso 0.599(9) 1 calc R U P B 2
C26D C 0.428(3) 0.699(4) 0.319(3) 0.076(7) Uani 0.599(9) 1 d D U P B 2
H26D H 0.3885 0.6687 0.2592 0.091 Uiso 0.599(9) 1 calc R U P B 2
C27D C 0.369(3) 0.737(3) 0.370(3) 0.075(6) Uani 0.599(9) 1 d D U P B 2
H27D H 0.2930 0.7478 0.3396 0.091 Uiso 0.599(9) 1 calc R U P B 2
C28D C 0.417(3) 0.763(3) 0.469(2) 0.076(5) Uani 0.599(9) 1 d D U P B 2
O1D O 0.664(3) 0.912(3) 0.773(2) 0.079(9) Uani 0.599(9) 1 d D U P B 2
O2D O 0.299(3) 0.990(4) 0.634(3) 0.108(12) Uani 0.599(9) 1 d D U P B 2
O3D O 0.725(2) 0.938(3) 0.369(3) 0.083(9) Uani 0.599(9) 1 d D U P B 2
O4D O 0.356(2) 0.943(3) 0.228(2) 0.065(9) Uani 0.599(9) 1 d D U P B 2
S5D S 0.6474(13) 0.9709(16) 0.5592(13) 0.067(4) Uani 0.599(9) 1 d D U P B 2
S6D S 0.3682(12) 0.9836(15) 0.4516(13) 0.068(5) Uani 0.599(9) 1 d D U P B 2
Br1D Br 0.2125(6) 0.8161(11) 0.4837(6) 0.104(3) Uani 0.599(9) 1 d D U P B 2
N1D N 0.484(3) 0.970(3) 0.723(2) 0.093(6) Uani 0.599(9) 1 d D U P B 2
C9D C 0.500(4) 1.029(4) 0.809(3) 0.106(9) Uiso 0.599(9) 1 d D U P B 2
H9G H 0.5739 1.0590 0.8312 0.128 Uiso 0.599(9) 1 calc R U P B 2
H9H H 0.4437 1.0800 0.7975 0.128 Uiso 0.599(9) 1 calc R U P B 2
C10D C 0.489(5) 0.960(5) 0.879(4) 0.106(9) Uiso 0.599(9) 1 d D U P B 2
H10D H 0.5358 0.9067 0.8852 0.128 Uiso 0.599(9) 1 calc R U P B 2
C11D C 0.425(5) 0.953(5) 0.940(4) 0.106(9) Uiso 0.599(9) 1 d D U P B 2
H11G H 0.3743 1.0027 0.9402 0.128 Uiso 0.599(9) 1 calc R U P B 2
H11H H 0.4314 0.8993 0.9810 0.128 Uiso 0.599(9) 1 calc R U P B 2
N2D N 0.542(2) 0.940(3) 0.275(2) 0.057(5) Uani 0.599(9) 1 d D U P B 2
C12D C 0.557(3) 0.935(2) 0.177(2) 0.057(6) Uani 0.599(9) 1 d D U P B 2
H12G H 0.6199 0.9752 0.1773 0.068 Uiso 0.599(9) 1 calc R U P B 2
H12H H 0.4904 0.9609 0.1267 0.068 Uiso 0.599(9) 1 calc R U P B 2
C13D C 0.576(3) 0.832(2) 0.151(3) 0.054(7) Uani 0.599(9) 1 d D U P B 2
H13D H 0.5303 0.7826 0.1618 0.065 Uiso 0.599(9) 1 calc R U P B 2
C14D C 0.645(3) 0.811(3) 0.119(3) 0.049(10) Uiso 0.599(9) 1 d D U P B 2
H14G H 0.6917 0.8596 0.1082 0.059 Uiso 0.599(9) 1 calc R U P B 2
H14H H 0.6551 0.7468 0.1041 0.059 Uiso 0.599(9) 1 calc R U P B 2

loop_
_atom_site_aniso_label
_atom_site_aniso_U_11
_atom_site_aniso_U_22
_atom_site_aniso_U_33
_atom_site_aniso_U_23
_atom_site_aniso_U_13
_atom_site_aniso_U_12
C1A 0.085(12) 0.11(3) 0.064(9) -0.022(18) 0.024(9) -0.072(18)
C2A 0.075(10) 0.11(3) 0.063(9) -0.022(19) 0.023(8) -0.064(19)
C3A 0.074(10) 0.11(3) 0.066(9) -0.021(19) 0.027(9) -0.062(19)
C4A 0.084(12) 0.11(3) 0.070(10) -0.013(18) 0.034(10) -0.067(19)
C5A 0.064(8) 0.066(10) 0.066(7) -0.002(6) 0.024(5) -0.002(7)
C6A 0.065(8) 0.064(10) 0.064(7) -0.001(7) 0.024(5) 0.000(7)
C7A 0.065(8) 0.064(10) 0.065(7) 0.000(7) 0.024(4) -0.002(7)
C8A 0.065(8) 0.065(10) 0.064(7) 0.002(6) 0.023(4) -0.001(6)
C12A 0.068(10) 0.070(10) 0.066(7) 0.000(6) 0.024(5) 0.000(6)
C13A 0.069(11) 0.070(10) 0.067(10) 0.000(6) 0.025(7) 0.000(7)
C14A 0.070(15) 0.074(17) 0.072(18) 0.005(12) 0.025(12) 0.007(11)
N1A 0.092(14) 0.12(2) 0.068(9) -0.013(17) 0.033(10) -0.071(18)
N2A 0.066(8) 0.067(9) 0.065(7) 0.002(6) 0.024(4) -0.002(6)
O1A 0.091(14) 0.12(4) 0.057(14) -0.04(2) 0.021(12) -0.07(2)
O2A 0.088(13) 0.11(4) 0.08(2) -0.01(3) 0.041(12) -0.05(3)
O3A 0.063(8) 0.07(3) 0.078(18) -0.03(2) 0.026(7) -0.02(2)
O4A 0.066(8) 0.074(17) 0.069(10) 0.011(13) 0.019(8) -0.003(13)
S1A 0.070(10) 0.14(3) 0.064(8) -0.055(15) 0.021(6) -0.043(16)
S2A 0.065(9) 0.08(2) 0.069(10) 0.007(15) 0.028(8) -0.032(15)
C9A 0.102(18) 0.11(3) 0.069(10) -0.009(18) 0.037(11) -0.08(2)
C10A 0.11(2) 0.12(3) 0.070(13) -0.017(19) 0.039(16) -0.08(2)
C11A 0.13(3) 0.13(3) 0.07(3) -0.03(3) 0.03(3) -0.07(3)
C15A 0.026(5) 0.068(17) 0.033(8) -0.020(14) 0.016(5) 0.008(13)
C16A 0.028(7) 0.071(16) 0.033(8) -0.012(13) 0.017(5) 0.006(13)
C17A 0.034(10) 0.072(18) 0.036(10) -0.013(15) 0.022(7) 0.014(14)
C18A 0.046(12) 0.080(19) 0.036(10) -0.008(16) 0.023(9) 0.015(15)
C19A 0.046(12) 0.08(2) 0.033(10) -0.007(16) 0.015(8) 0.014(16)
C20A 0.037(10) 0.081(19) 0.035(9) -0.011(15) 0.013(6) 0.010(15)
C21A 0.028(7) 0.076(16) 0.036(9) -0.007(13) 0.016(6) 0.005(13)
C22A 0.027(8) 0.068(17) 0.040(10) -0.011(14) 0.017(7) 0.000(13)
C23A 0.029(7) 0.067(16) 0.040(9) -0.010(13) 0.020(7) 0.002(13)
C24A 0.032(9) 0.066(19) 0.043(11) -0.007(15) 0.023(9) 0.001(15)
C25A 0.040(11) 0.07(2) 0.042(11) -0.012(16) 0.024(10) 0.004(15)
C26A 0.041(12) 0.07(2) 0.035(11) -0.009(16) 0.021(9) -0.001(15)
C27A 0.036(10) 0.065(19) 0.034(9) -0.010(15) 0.018(8) 0.001(14)
C28A 0.030(6) 0.066(16) 0.034(9) -0.015(13) 0.018(7) 0.007(12)
Br1A 0.023(3) 0.058(7) 0.049(4) -0.012(4) 0.013(2) 0.003(3)
C1B 0.083(9) 0.050(12) 0.058(8) -0.011(8) 0.003(6) -0.010(10)
C2B 0.056(6) 0.031(7) 0.052(7) 0.004(5) 0.000(5) -0.003(5)
C3B 0.055(5) 0.029(7) 0.048(6) 0.006(5) 0.012(5) 0.002(5)
C4B 0.082(9) 0.039(11) 0.051(7) 0.002(8) 0.025(8) -0.004(10)
C5B 0.044(6) 0.046(12) 0.078(7) 0.006(11) 0.020(5) -0.015(10)
C6B 0.042(6) 0.034(10) 0.061(6) 0.004(8) 0.008(5) -0.012(9)
C7B 0.041(6) 0.028(10) 0.051(6) 0.002(8) 0.008(4) -0.014(9)
C8B 0.046(7) 0.035(11) 0.051(6) 0.003(10) 0.014(5) -0.015(10)
C15B 0.047(5) 0.031(7) 0.050(8) 0.007(6) 0.012(5) 0.002(6)
C16B 0.055(7) 0.033(10) 0.052(9) 0.009(7) 0.015(6) 0.001(9)
C17B 0.063(10) 0.032(13) 0.055(12) 0.009(10) 0.022(8) 0.005(11)
C18B 0.073(12) 0.038(14) 0.055(12) 0.011(11) 0.021(10) 0.004(13)
C19B 0.075(12) 0.034(14) 0.052(12) 0.011(11) 0.019(9) 0.013(12)
C20B 0.066(10) 0.037(13) 0.054(11) 0.014(10) 0.015(8) 0.012(11)
C21B 0.056(8) 0.039(10) 0.055(9) 0.016(8) 0.013(7) 0.006(9)
C22B 0.049(8) 0.033(7) 0.052(8) 0.010(6) 0.009(7) 0.001(6)
C23B 0.048(7) 0.033(10) 0.055(9) 0.005(7) 0.013(7) 0.001(9)
C24B 0.052(9) 0.034(13) 0.060(11) 0.006(11) 0.018(9) -0.001(11)
C25B 0.061(12) 0.038(14) 0.063(11) -0.004(12) 0.020(11) -0.003(12)
C26B 0.061(12) 0.031(14) 0.057(11) -0.005(11) 0.014(9) 0.002(12)
C27B 0.055(10) 0.026(13) 0.053(10) 0.003(10) 0.012(8) -0.003(12)
C28B 0.049(6) 0.031(10) 0.050(8) 0.004(7) 0.011(6) 0.004(9)
O1B 0.083(10) 0.08(2) 0.057(14) -0.018(17) 0.007(11) -0.036(16)
O2B 0.093(13) 0.05(2) 0.060(18) 0.000(18) 0.034(12) 0.012(19)
O3B 0.046(7) 0.08(2) 0.12(2) 0.00(2) 0.032(8) -0.014(16)
O4B 0.052(7) 0.036(13) 0.049(8) 0.021(10) 0.008(7) -0.015(10)
S1B 0.046(6) 0.027(7) 0.068(6) 0.007(6) -0.006(5) -0.006(5)
S2B 0.045(6) 0.025(8) 0.042(6) -0.001(6) 0.006(5) -0.001(7)
Br1B 0.044(3) 0.038(5) 0.074(4) 0.007(3) 0.013(2) 0.006(2)
N1B 0.096(11) 0.054(12) 0.060(8) -0.013(9) 0.014(7) -0.007(11)
C9B 0.118(17) 0.064(17) 0.063(11) -0.017(11) 0.020(10) -0.013(14)
C10B 0.13(2) 0.08(2) 0.065(13) -0.016(14) 0.025(14) -0.021(18)
C11B 0.15(3) 0.12(3) 0.06(2) -0.01(2) 0.03(2) -0.02(3)
N2B 0.055(7) 0.051(8) 0.064(6) 0.008(6) 0.023(5) -0.006(6)
C12B 0.072(13) 0.045(14) 0.075(8) 0.008(12) 0.038(8) -0.006(12)
C13B 0.084(17) 0.047(16) 0.080(14) 0.006(12) 0.038(14) -0.004(15)
C14B 0.09(2) 0.07(3) 0.11(3) 0.00(2) 0.04(2) 0.01(2)
C1C 0.042(8) 0.038(14) 0.040(7) -0.006(12) 0.012(5) 0.002(13)
C2C 0.036(6) 0.032(13) 0.039(7) -0.009(12) 0.011(5) 0.012(12)
C3C 0.037(6) 0.036(9) 0.042(6) -0.005(7) 0.011(5) 0.006(7)
C4C 0.040(7) 0.036(13) 0.047(7) -0.008(11) 0.016(6) 0.009(11)
C5C 0.043(9) 0.060(19) 0.054(8) 0.014(15) 0.028(8) 0.019(15)
C6C 0.040(8) 0.05(2) 0.053(8) 0.003(16) 0.027(7) 0.019(16)
C7C 0.041(8) 0.05(2) 0.055(8) 0.007(16) 0.026(7) 0.021(16)
C8C 0.044(10) 0.06(2) 0.056(8) 0.013(15) 0.024(7) 0.022(15)
C12C 0.061(16) 0.07(2) 0.054(9) 0.021(16) 0.030(10) 0.022(17)
C13C 0.08(2) 0.08(2) 0.059(15) 0.015(18) 0.031(15) 0.03(2)
C14C 0.11(3) 0.10(3) 0.07(3) 0.00(3) 0.04(2) 0.03(3)
N1C 0.046(9) 0.042(13) 0.043(7) -0.007(11) 0.017(6) 0.002(11)
N2C 0.046(11) 0.064(19) 0.054(8) 0.022(14) 0.026(8) 0.020(14)
O1C 0.046(9) 0.04(3) 0.041(11) -0.014(18) 0.008(9) -0.019(18)
O2C 0.042(8) 0.040(15) 0.055(13) -0.012(12) 0.020(7) 0.007(12)
O3C 0.042(9) 0.059(17) 0.060(14) 0.009(13) 0.030(9) 0.014(13)
O4C 0.047(11) 0.04(3) 0.056(12) 0.01(2) 0.024(10) 0.037(19)
S5C 0.046(7) 0.07(2) 0.054(8) 0.020(11) 0.025(6) 0.000(10)
S6C 0.026(7) 0.10(2) 0.046(7) -0.009(12) 0.011(5) 0.028(11)
C9C 0.053(14) 0.040(15) 0.046(7) -0.003(13) 0.021(8) -0.011(14)
C10C 0.065(18) 0.042(17) 0.039(13) -0.005(13) 0.027(13) -0.010(16)
C11C 0.07(3) 0.05(2) 0.06(2) -0.006(19) 0.021(18) -0.03(2)
C15C 0.024(5) 0.046(16) 0.047(9) -0.001(14) 0.016(5) -0.005(13)
C16C 0.030(7) 0.047(15) 0.047(9) 0.002(13) 0.014(5) -0.004(12)
C17C 0.032(10) 0.045(17) 0.044(11) -0.002(15) 0.014(8) -0.002(14)
C18C 0.039(12) 0.046(18) 0.044(10) -0.005(16) 0.011(10) -0.005(15)
C19C 0.039(12) 0.050(18) 0.048(11) -0.005(16) 0.008(9) -0.004(15)
C20C 0.035(10) 0.049(17) 0.052(10) -0.003(15) 0.008(7) -0.004(14)
C21C 0.029(7) 0.047(15) 0.051(10) 0.001(13) 0.012(6) -0.002(12)
C22C 0.029(9) 0.047(16) 0.057(11) 0.003(15) 0.016(7) -0.004(13)
C23C 0.027(7) 0.054(15) 0.057(10) 0.000(14) 0.021(8) -0.006(12)
C24C 0.030(9) 0.052(18) 0.062(12) 0.000(16) 0.025(9) -0.007(15)
C25C 0.037(12) 0.051(19) 0.060(12) -0.002(17) 0.027(11) -0.010(16)
C26C 0.038(12) 0.053(19) 0.052(11) -0.004(17) 0.023(10) -0.010(15)
C27C 0.034(10) 0.057(18) 0.050(10) -0.004(16) 0.020(8) -0.010(15)
C28C 0.027(6) 0.052(15) 0.051(10) 0.000(14) 0.020(7) -0.006(12)
Br1C 0.023(3) 0.084(5) 0.054(4) -0.005(4) 0.017(3) 0.000(3)
C1D 0.094(9) 0.062(12) 0.095(9) -0.006(9) 0.026(7) 0.012(10)
C2D 0.078(6) 0.045(8) 0.087(8) 0.007(7) 0.025(6) 0.011(6)
C3D 0.078(6) 0.059(8) 0.092(8) -0.001(6) 0.035(7) 0.010(6)
C4D 0.093(9) 0.076(12) 0.096(9) -0.007(9) 0.035(8) 0.019(11)
C5D 0.044(8) 0.036(13) 0.090(9) 0.007(12) 0.012(7) -0.006(12)
C6D 0.047(8) 0.029(13) 0.080(7) 0.001(10) 0.006(6) -0.012(12)
C7D 0.045(8) 0.024(13) 0.079(8) -0.005(10) 0.009(6) -0.010(12)
C8D 0.045(8) 0.029(13) 0.078(8) -0.004(12) 0.008(6) -0.005(12)
C15D 0.084(6) 0.064(9) 0.094(10) -0.002(6) 0.021(6) 0.002(7)
C16D 0.077(8) 0.056(10) 0.093(10) -0.006(8) 0.028(7) 0.002(10)
C17D 0.073(11) 0.052(14) 0.092(13) -0.013(11) 0.028(9) 0.004(12)
C18D 0.074(12) 0.045(15) 0.091(13) -0.014(12) 0.030(11) 0.001(13)
C19D 0.074(13) 0.038(15) 0.088(13) -0.006(12) 0.029(10) -0.004(13)
C20D 0.076(11) 0.042(13) 0.086(13) -0.003(10) 0.028(9) -0.006(12)
C21D 0.076(8) 0.051(10) 0.092(10) 0.003(8) 0.027(7) -0.003(9)
C22D 0.079(8) 0.038(8) 0.091(10) 0.007(7) 0.025(7) -0.001(7)
C23D 0.086(8) 0.042(11) 0.092(10) 0.005(9) 0.027(8) -0.010(10)
C24D 0.092(10) 0.038(14) 0.091(13) 0.003(12) 0.027(10) -0.009(13)
C25D 0.099(13) 0.034(15) 0.092(13) 0.002(13) 0.027(12) -0.013(15)
C26D 0.099(13) 0.033(15) 0.091(13) -0.001(13) 0.024(11) -0.016(14)
C27D 0.094(11) 0.034(14) 0.093(11) 0.000(12) 0.024(9) -0.017(13)
C28D 0.089(7) 0.045(11) 0.090(10) 0.002(8) 0.024(8) -0.011(10)
O1D 0.102(14) 0.037(19) 0.090(13) -0.017(16) 0.021(12) 0.011(16)
O2D 0.106(13) 0.09(2) 0.12(2) -0.03(2) 0.031(13) 0.05(2)
O3D 0.044(9) 0.08(2) 0.12(2) 0.02(2) 0.021(9) -0.002(17)
O4D 0.050(10) 0.045(19) 0.082(12) -0.005(16) -0.001(10) 0.008(16)
S5D 0.065(7) 0.032(9) 0.082(8) 0.009(7) -0.004(6) -0.007(6)
S6D 0.063(9) 0.046(8) 0.088(8) -0.015(6) 0.017(7) 0.021(7)
Br1D 0.083(4) 0.099(5) 0.122(6) 0.030(5) 0.024(4) -0.001(4)
N1D 0.099(10) 0.086(11) 0.095(9) -0.009(9) 0.033(8) 0.014(10)
N2D 0.051(9) 0.029(11) 0.085(8) -0.002(10) 0.013(7) 0.007(11)
C12D 0.057(13) 0.021(12) 0.088(9) 0.005(12) 0.019(9) 0.018(12)
C13D 0.060(15) 0.020(13) 0.084(14) 0.012(12) 0.025(13) 0.018(13)

loop_
_atom_type_symbol
_atom_type_description
_atom_type_scat_dispersion_real
_atom_type_scat_dispersion_imag
_atom_type_scat_source
C C 0.0033 0.0016 'International Tables Vol C Tables 4.2.6.8 and 6.1.1.4'
H H 0.0000 0.0000 'International Tables Vol C Tables 4.2.6.8 and 6.1.1.4'
N N 0.0061 0.0033 'International Tables Vol C Tables 4.2.6.8 and 6.1.1.4'
O O 0.0106 0.0060 'International Tables Vol C Tables 4.2.6.8 and 6.1.1.4'
S S 0.1246 0.1234 'International Tables Vol C Tables 4.2.6.8 and 6.1.1.4'
Br Br -0.2901 2.4595 'International Tables Vol C Tables 4.2.6.8 and 6.1.1.4'

loop_
_geom_angle_atom_site_label_1
_geom_angle_atom_site_label_2
_geom_angle_atom_site_label_3
_geom_angle
O1A C1A N1A 126.6
O1A C1A C2A 128.6
N1A C1A C2A 104.8
C3A C2A C1A 109.8
C3A C2A S1A 131.6
C1A C2A S1A 118.6
C2A C3A C4A 107.7
C2A C3A S2A 133.5
C4A C3A S2A 118.8
O2A C4A N1A 127.6
O2A C4A C3A 126.3
N1A C4A C3A 106.1
O3A C5A N2A 127.7
O3A C5A C6A 126.2
N2A C5A C6A 106.2
C7A C6A C5A 107.6
C7A C6A S1A 133.5
C5A C6A S1A 118.8
C6A C7A C8A 109.7
C6A C7A S2A 131.8
C8A C7A S2A 118.6
O4A C8A N2A 126.6
O4A C8A C7A 128.5
N2A C8A C7A 104.9
N2A C12A C13A 112.3
N2A C12A H12A 109.1
C13A C12A H12A 109.1
N2A C12A H12B 109.1
C13A C12A H12B 109.1
H12A C12A H12B 107.9
C14A C13A C12A 123.2
C14A C13A H13A 118.4
C12A C13A H13A 118.4
C13A C14A H14A 120.0
C13A C14A H14B 120.0
H14A C14A H14B 120.0
C1A N1A C4A 111.6
C1A N1A C9A 123.0
C4A N1A C9A 125.4
C8A N2A C5A 111.5
C8A N2A C12A 123.5
C5A N2A C12A 124.9
C2A S1A C6A 94.8
C7A S2A C3A 94.7
C10A C9A N1A 120(3)
C10A C9A H9A 107.2
N1A C9A H9A 107.2
C10A C9A H9B 107.2
N1A C9A H9B 107.2
H9A C9A H9B 106.9
C11A C10A C9A 129(6)
C11A C10A H10A 115.6
C9A C10A H10A 115.6
C10A C11A H11A 120.0
C10A C11A H11B 120.0
H11A C11A H11B 120.0
C16A C15A C28A 123.7
C16A C15A Br1A 117.0
C28A C15A Br1A 119.4
C15A C16A C21A 116.4
C15A C16A C17A 124.8
C21A C16A C17A 118.8
C18A C17A C16A 121.1
C18A C17A H17A 119.5
C16A C17A H17A 119.5
C17A C18A C19A 119.9
C17A C18A H18A 120.1
C19A C18A H18A 120.1
C20A C19A C18A 121.3
C20A C19A H19A 119.4
C18A C19A H19A 119.4
C19A C20A C21A 121.0
C19A C20A H20A 119.5
C21A C20A H20A 119.5
C20A C21A C22A 121.0
C20A C21A C16A 118.0
C22A C21A C16A 121.0
C23A C22A C21A 121.7
C23A C22A H22A 119.2
C21A C22A H22A 119.2
C22A C23A C28A 119.1
C22A C23A C24A 121.4
C28A C23A C24A 119.5
C25A C24A C23A 121.4
C25A C24A H24A 119.3
C23A C24A H24A 119.3
C24A C25A C26A 119.0
C24A C25A H25A 120.5
C26A C25A H25A 120.5
C27A C26A C25A 121.8
C27A C26A H26A 119.1
C25A C26A H26A 119.1
C26A C27A C28A 121.0
C26A C27A H27A 119.5
C28A C27A H27A 119.5
C27A C28A C15A 124.7
C27A C28A C23A 117.2
C15A C28A C23A 118.1
O1B C1B N1B 134(4)
O1B C1B C2B 115(3)
N1B C1B C2B 110(3)
C22B C2B C1B 109(2)
C22B C2B C3B 108(2)
C1B C2B C3B 102(3)
C22B C2B S1B 111(2)
C1B C2B S1B 106(2)
C3B C2B S1B 120(2)
C15B C3B C4B 114(3)
C15B C3B C2B 109(2)
C4B C3B C2B 103(2)
C15B C3B S2B 111(2)
C4B C3B S2B 104(2)
C2B C3B S2B 117(2)
O2B C4B N1B 132(3)
O2B C4B C3B 122(3)
N1B C4B C3B 105(3)
O3B C5B N2B 127(3)
O3B C5B C6B 129(3)
N2B C5B C6B 104(2)
C7B C6B C5B 109(3)
C7B C6B S1B 128(2)
C5B C6B S1B 123(2)
C6B C7B C8B 108(3)
C6B C7B S2B 127(2)
C8B C7B S2B 124.9(19)
O4B C8B N2B 126(3)
O4B C8B C7B 128(3)
N2B C8B C7B 106(2)
C3B C15B C16B 109(2)
C3B C15B C28B 106(2)
C16B C15B C28B 108(2)
C3B C15B Br1B 113(2)
C16B C15B Br1B 113(2)
C28B C15B Br1B 106.9(19)
C17B C16B C21B 120(3)
C17B C16B C15B 128(3)
C21B C16B C15B 112(3)
C16B C17B C18B 118(3)
C16B C17B H17B 120.9
C18B C17B H17B 120.9
C17B C18B C19B 124(3)
C17B C18B H18B 118.2
C19B C18B H18B 118.2
C20B C19B C18B 116(3)
C20B C19B H19B 122.1
C18B C19B H19B 122.1
C21B C20B C19B 120(3)
C21B C20B H20B 120.0
C19B C20B H20B 120.0
C16B C21B C20B 122(3)
C16B C21B C22B 115(3)
C20B C21B C22B 123(3)
C2B C22B C21B 107(3)
C2B C22B C23B 108(2)
C21B C22B C23B 108(2)
C2B C22B H22B 111.4
C21B C22B H22B 111.4
C23B C22B H22B 111.4
C24B C23B C28B 120(3)
C24B C23B C22B 129(3)
C28B C23B C22B 112(3)
C25B C24B C23B 127(3)
C25B C24B H24B 116.3
C23B C24B H24B 116.3
C24B C25B C26B 110(3)
C24B C25B H25B 125.1
C26B C25B H25B 125.1
C27B C26B C25B 125(3)
C27B C26B H26B 117.4
C25B C26B H26B 117.4
C26B C27B C28B 122(3)
C26B C27B H27B 119.0
C28B C27B H27B 119.0
C27B C28B C23B 115(3)
C27B C28B C15B 133(3)
C23B C28B C15B 112(2)
C6B S1B C2B 99.7(14)
C7B S2B C3B 102.4(14)
C1B N1B C4B 119(3)
C1B N1B C9B 115(3)
C4B N1B C9B 125(3)
C10B C9B N1B 101(4)
C10B C9B H9C 111.5
N1B C9B H9C 111.5
C10B C9B H9D 111.5
N1B C9B H9D 111.5
H9C C9B H9D 109.3
C11B C10B C9B 134(5)
C11B C10B H10B 112.9
C9B C10B H10B 112.9
C10B C11B H11C 120.0
C10B C11B H11D 120.0
H11C C11B H11D 120.0
C5B N2B C8B 112(2)
C5B N2B C12B 123(2)
C8B N2B C12B 124(2)
N2B C12B C13B 110(2)
N2B C12B H12C 109.6
C13B C12B H12C 109.6
N2B C12B H12D 109.6
C13B C12B H12D 109.6
H12C C12B H12D 108.1
C14B C13B C12B 122(3)
C14B C13B H13B 119.1
C12B C13B H13B 119.1
C13B C14B H14C 120.0
C13B C14B H14D 120.0
H14C C14B H14D 120.0
O1C C1C N1C 126.0
O1C C1C C2C 128.6
N1C C1C C2C 105.4
C3C C2C C1C 109.6
C3C C2C S5C 131.2
C1C C2C S5C 119.2
C2C C3C C4C 107.4
C2C C3C S6C 133.1
C4C C3C S6C 119.4
O2C C4C N1C 127.0
O2C C4C C3C 126.3
N1C C4C C3C 106.7
O3C C5C N2C 127.1
O3C C5C C6C 126.1
N2C C5C C6C 106.8
C7C C6C C5C 107.3
C7C C6C S5C 133.2
C5C C6C S5C 119.5
C6C C7C C8C 109.5
C6C C7C S6C 131.3
C8C C7C S6C 119.2
O4C C8C N2C 126.0
O4C C8C C7C 128.5
N2C C8C C7C 105.5
C13C C12C N2C 103.7
C13C C12C H12E 111.0
N2C C12C H12E 111.0
C13C C12C H12F 111.0
N2C C12C H12F 111.0
H12E C12C H12F 109.0
C12C C13C C14C 126.9
C12C C13C H13C 116.5
C14C C13C H13C 116.5
C13C C14C H14E 120.0
C13C C14C H14F 120.0
H14E C14C H14F 120.0
C1C N1C C4C 110.9
C1C N1C C9C 123.4
C4C N1C C9C 125.8
C8C N2C C5C 110.8
C8C N2C C12C 123.9
C5C N2C C12C 125.3
C2C S5C C6C 95.6
C7C S6C C3C 95.5
N1C C9C C10C 107(2)
N1C C9C H9E 110.3
C10C C9C H9E 110.3
N1C C9C H9F 110.3
C10C C9C H9F 110.3
H9E C9C H9F 108.5
C11C C10C C9C 122(3)
C11C C10C H10C 119.1
C9C C10C H10C 119.1
C10C C11C H11E 120.0
C10C C11C H11F 120.0
H11E C11C H11F 120.0
C28C C15C C16C 123.2
C28C C15C Br1C 117.6
C16C C15C Br1C 119.1
C15C C16C C17C 124.7
C15C C16C C21C 118.7
C17C C16C C21C 116.6
C18C C17C C16C 121.5
C18C C17C H17C 119.3
C16C C17C H17C 119.3
C17C C18C C19C 121.5
C17C C18C H18C 119.3
C19C C18C H18C 119.3
C20C C19C C18C 119.2
C20C C19C H19C 120.4
C18C C19C H19C 120.4
C19C C20C C21C 121.3
C19C C20C H20C 119.4
C21C C20C H20C 119.4
C22C C21C C20C 121.4
C22C C21C C16C 118.7
C20C C21C C16C 119.9
C21C C22C C23C 121.7
C21C C22C H22C 119.1
C23C C22C H22C 119.1
C22C C23C C24C 121.0
C22C C23C C28C 121.2
C24C C23C C28C 117.8
C25C C24C C23C 121.2
C25C C24C H24C 119.4
C23C C24C H24C 119.4
C24C C25C C26C 120.8
C24C C25C H25C 119.6
C26C C25C H25C 119.6
C27C C26C C25C 120.0
C27C C26C H26C 120.0
C25C C26C H26C 120.0
C26C C27C C28C 120.9
C26C C27C H27C 119.5
C28C C27C H27C 119.5
C15C C28C C27C 124.3
C15C C28C C23C 116.5
C27C C28C C23C 119.2
O1D C1D N1D 134(4)
O1D C1D C2D 115(3)
N1D C1D C2D 110(3)
C22D C2D C1D 109(2)
C22D C2D C3D 108(2)
C1D C2D C3D 101(3)
C22D C2D S5D 111(2)
C1D C2D S5D 107(2)
C3D C2D S5D 120(2)
C15D C3D C4D 114(3)
C15D C3D C2D 109(2)
C4D C3D C2D 103(2)
C15D C3D S6D 110(2)
C4D C3D S6D 104(2)
C2D C3D S6D 117(2)
O2D C4D N1D 132(3)
O2D C4D C3D 122(3)
N1D C4D C3D 105(3)
O3D C5D N2D 127(3)
O3D C5D C6D 128(3)
N2D C5D C6D 104(2)
C7D C6D C5D 109(3)
C7D C6D S5D 128(2)
C5D C6D S5D 123(2)
C6D C7D C8D 108(3)
C6D C7D S6D 127(2)
C8D C7D S6D 125.0(19)
O4D C8D N2D 126(3)
O4D C8D C7D 128(3)
N2D C8D C7D 106(2)
C3D C15D C16D 109(2)
C3D C15D C28D 106(2)
C16D C15D C28D 109(3)
C3D C15D Br1D 112(2)
C16D C15D Br1D 114(2)
C28D C15D Br1D 107(2)
C17D C16D C21D 120(3)
C17D C16D C15D 128(3)
C21D C16D C15D 112(3)
C16D C17D C18D 118(3)
C16D C17D H17D 120.8
C18D C17D H17D 120.8
C17D C18D C19D 124(3)
C17D C18D H18D 118.0
C19D C18D H18D 118.0
C20D C19D C18D 116(3)
C20D C19D H19D 122.1
C18D C19D H19D 122.1
C21D C20D C19D 120(3)
C21D C20D H20D 120.0
C19D C20D H20D 120.0
C16D C21D C20D 122(3)
C16D C21D C22D 115(3)
C20D C21D C22D 123(3)
C2D C22D C21D 107(3)
C2D C22D C23D 108(2)
C21D C22D C23D 108(2)
C2D C22D H22D 111.4
C21D C22D H22D 111.4
C23D C22D H22D 111.4
C24D C23D C28D 120(3)
C24D C23D C22D 128(3)
C28D C23D C22D 112(3)
C25D C24D C23D 127(3)
C25D C24D H24D 116.4
C23D C24D H24D 116.4
C24D C25D C26D 109(3)
C24D C25D H25D 125.3
C26D C25D H25D 125.3
C27D C26D C25D 125(3)
C27D C26D H26D 117.6
C25D C26D H26D 117.6
C26D C27D C28D 122(3)
C26D C27D H27D 119.1
C28D C27D H27D 119.1
C27D C28D C23D 115(3)
C27D C28D C15D 133(3)
C23D C28D C15D 112(3)
C6D S5D C2D 99.5(14)
C7D S6D C3D 102.1(14)
C1D N1D C4D 119(3)
C1D N1D C9D 115(3)
C4D N1D C9D 125(3)
C10D C9D N1D 101(4)
C10D C9D H9G 111.5
N1D C9D H9G 111.5
C10D C9D H9H 111.5
N1D C9D H9H 111.5
H9G C9D H9H 109.3
C11D C10D C9D 135(5)
C11D C10D H10D 112.5
C9D C10D H10D 112.5
C10D C11D H11G 120.0
C10D C11D H11H 120.0
H11G C11D H11H 120.0
C5D N2D C8D 112(3)
C5D N2D C12D 123(2)
C8D N2D C12D 124(2)
N2D C12D C13D 110(2)
N2D C12D H12G 109.6
C13D C12D H12G 109.6
N2D C12D H12H 109.6
C13D C12D H12H 109.6
H12G C12D H12H 108.1
C14D C13D C12D 122(3)
C14D C13D H13D 119.0
C12D C13D H13D 119.0
C13D C14D H14G 120.0
C13D C14D H14H 120.0
H14G C14D H14H 120.0

loop_
_geom_bond_atom_site_label_1
_geom_bond_atom_site_label_2
_geom_bond_distance
C1A O1A 1.2272
C1A N1A 1.4054
C1A C2A 1.4974
C2A C3A 1.3663
C2A S1A 1.7449
C3A C4A 1.4929
C3A S2A 1.7712
C4A O2A 1.2198
C4A N1A 1.4088
C5A O3A 1.2248
C5A N2A 1.4101
C5A C6A 1.4902
C6A C7A 1.3644
C6A S1A 1.7672
C7A C8A 1.4990
C7A S2A 1.7455
C8A O4A 1.2280
C8A N2A 1.3970
C12A N2A 1.4657
C12A C13A 1.4791
C12A H12A 0.9900
C12A H12B 0.9900
C13A C14A 1.2917
C13A H13A 0.9500
C14A H14A 0.9500
C14A H14B 0.9500
N1A C9A 1.4635
C9A C10A 1.45(3)
C9A H9A 0.9900
C9A H9B 0.9900
C10A C11A 1.27(3)
C10A H10A 0.9500
C11A H11A 0.9500
C11A H11B 0.9500
C15A C16A 1.3715
C15A C28A 1.4152
C15A Br1A 1.8946
C16A C21A 1.4340
C16A C17A 1.4374
C17A C18A 1.3258
C17A H17A 0.9500
C18A C19A 1.4141
C18A H18A 0.9500
C19A C20A 1.3607
C19A H19A 0.9500
C20A C21A 1.3955
C20A H20A 0.9500
C21A C22A 1.3989
C22A C23A 1.3633
C22A H22A 0.9500
C23A C28A 1.4356
C23A C24A 1.4370
C24A C25A 1.3258
C24A H24A 0.9500
C25A C26A 1.4120
C25A H25A 0.9500
C26A C27A 1.3752
C26A H26A 0.9500
C27A C28A 1.3953
C27A H27A 0.9500
C1B O1B 1.22(4)
C1B N1B 1.33(4)
C1B C2B 1.54(5)
C2B C22B 1.52(4)
C2B C3B 1.63(4)
C2B S1B 1.91(3)
C3B C15B 1.51(4)
C3B C4B 1.60(4)
C3B S2B 1.87(3)
C4B O2B 1.18(4)
C4B N1B 1.35(4)
C5B O3B 1.24(3)
C5B N2B 1.35(4)
C5B C6B 1.52(4)
C6B C7B 1.30(3)
C6B S1B 1.74(3)
C7B C8B 1.48(4)
C7B S2B 1.75(3)
C8B O4B 1.17(3)
C8B N2B 1.37(3)
C15B C16B 1.52(4)
C15B C28B 1.55(4)
C15B Br1B 1.95(3)
C16B C17B 1.38(4)
C16B C21B 1.39(4)
C17B C18B 1.38(4)
C17B H17B 0.9500
C18B C19B 1.43(4)
C18B H18B 0.9500
C19B C20B 1.40(4)
C19B H19B 0.9500
C20B C21B 1.40(4)
C20B H20B 0.9500
C21B C22B 1.53(4)
C22B C23B 1.54(4)
C22B H22B 1.0000
C23B C24B 1.41(4)
C23B C28B 1.45(4)
C24B C25B 1.36(4)
C24B H24B 0.9500
C25B C26B 1.51(4)
C25B H25B 0.9500
C26B C27B 1.34(5)
C26B H26B 0.9500
C27B C28B 1.40(4)
C27B H27B 0.9500
N1B C9B 1.46(5)
C9B C10B 1.45(6)
C9B H9C 0.9900
C9B H9D 0.9900
C10B C11B 1.40(6)
C10B H10B 0.9500
C11B H11C 0.9500
C11B H11D 0.9500
N2B C12B 1.50(4)
C12B C13B 1.54(3)
C12B H12C 0.9900
C12B H12D 0.9900
C13B C14B 1.17(3)
C13B H13B 0.9500
C14B H14C 0.9500
C14B H14D 0.9500
C1C O1C 1.2209
C1C N1C 1.4008
C1C C2C 1.5058
C2C C3C 1.3565
C2C S5C 1.7450
C3C C4C 1.5006
C3C S6C 1.7727
C4C O2C 1.2125
C4C N1C 1.4057
C5C O3C 1.2173
C5C N2C 1.4070
C5C C6C 1.4978
C6C C7C 1.3546
C6C S5C 1.7686
C7C C8C 1.5074
C7C S6C 1.7453
C8C O4C 1.2215
C8C N2C 1.3925
C12C C13C 1.1787
C12C N2C 1.4755
C12C H12E 0.9900
C12C H12F 0.9900
C13C C14C 1.2115
C13C H13C 0.9500
C14C H14E 0.9500
C14C H14F 0.9500
N1C C9C 1.4735
C9C C10C 1.54(3)
C9C H9E 0.9900
C9C H9F 0.9900
C10C C11C 1.17(3)
C10C H10C 0.9500
C11C H11E 0.9500
C11C H11F 0.9500
C15C C28C 1.4087
C15C C16C 1.4197
C15C Br1C 1.9167
C16C C17C 1.4274
C16C C21C 1.4554
C17C C18C 1.3795
C17C H17C 0.9500
C18C C19C 1.4349
C18C H18C 0.9500
C19C C20C 1.3513
C19C H19C 0.9500
C20C C21C 1.4452
C20C H20C 0.9500
C21C C22C 1.3938
C22C C23C 1.4070
C22C H22C 0.9500
C23C C24C 1.4287
C23C C28C 1.4502
C24C C25C 1.3728
C24C H24C 0.9500
C25C C26C 1.4354
C25C H25C 0.9500
C26C C27C 1.3639
C26C H26C 0.9500
C27C C28C 1.4374
C27C H27C 0.9500
C1D O1D 1.22(4)
C1D N1D 1.33(4)
C1D C2D 1.53(5)
C2D C22D 1.51(4)
C2D C3D 1.63(4)
C2D S5D 1.91(3)
C3D C15D 1.51(4)
C3D C4D 1.60(4)
C3D S6D 1.87(3)
C4D O2D 1.18(4)
C4D N1D 1.35(4)
C5D O3D 1.24(3)
C5D N2D 1.35(4)
C5D C6D 1.52(4)
C6D C7D 1.30(3)
C6D S5D 1.74(3)
C7D C8D 1.48(4)
C7D S6D 1.75(3)
C8D O4D 1.17(3)
C8D N2D 1.37(3)
C15D C16D 1.52(4)
C15D C28D 1.55(4)
C15D Br1D 1.95(3)
C16D C17D 1.38(4)
C16D C21D 1.39(4)
C17D C18D 1.38(4)
C17D H17D 0.9500
C18D C19D 1.43(4)
C18D H18D 0.9500
C19D C20D 1.40(4)
C19D H19D 0.9500
C20D C21D 1.40(4)
C20D H20D 0.9500
C21D C22D 1.53(4)
C22D C23D 1.54(4)
C22D H22D 1.0000
C23D C24D 1.41(4)
C23D C28D 1.45(4)
C24D C25D 1.36(4)
C24D H24D 0.9500
C25D C26D 1.51(5)
C25D H25D 0.9500
C26D C27D 1.34(5)
C26D H26D 0.9500
C27D C28D 1.40(4)
C27D H27D 0.9500
N1D C9D 1.46(5)
C9D C10D 1.45(6)
C9D H9G 0.9900
C9D H9H 0.9900
C10D C11D 1.40(6)
C10D H10D 0.9500
C11D H11G 0.9500
C11D H11H 0.9500
N2D C12D 1.50(4)
C12D C13D 1.54(3)
C12D H12G 0.9900
C12D H12H 0.9900
C13D C14D 1.17(3)
C13D H13D 0.9500
C14D H14G 0.9500
C14D H14H 0.9500

loop_
_geom_torsion_atom_site_label_1
_geom_torsion_atom_site_label_2
_geom_torsion_atom_site_label_3
_geom_torsion_atom_site_label_4
_geom_torsion
O1A C1A C2A C3A -176.8
N1A C1A C2A C3A 2.0
O1A C1A C2A S1A 4.5
N1A C1A C2A S1A -176.7
C1A C2A C3A C4A -1.9
S1A C2A C3A C4A 176.6
C1A C2A C3A S2A 179.3
S1A C2A C3A S2A -2.2
C2A C3A C4A O2A -178.3
S2A C3A C4A O2A 0.8
C2A C3A C4A N1A 1.0
S2A C3A C4A N1A -180.0
O3A C5A C6A C7A 179.5
N2A C5A C6A C7A -0.4
O3A C5A C6A S1A -0.5
N2A C5A C6A S1A 179.7
C5A C6A C7A C8A -0.5
S1A C6A C7A C8A 179.4
C5A C6A C7A S2A -179.8
S1A C6A C7A S2A 0.1
C6A C7A C8A O4A -178.4
S2A C7A C8A O4A 1.0
C6A C7A C8A N2A 1.2
S2A C7A C8A N2A -179.4
N2A C12A C13A C14A 120.5
O1A C1A N1A C4A 177.5
C2A C1A N1A C4A -1.4
O1A C1A N1A C9A -3.5
C2A C1A N1A C9A 177.6
O2A C4A N1A C1A 179.6
C3A C4A N1A C1A 0.3
O2A C4A N1A C9A 0.6
C3A C4A N1A C9A -178.6
O4A C8A N2A C5A 178.2
C7A C8A N2A C5A -1.5
O4A C8A N2A C12A 0.1
C7A C8A N2A C12A -179.6
O3A C5A N2A C8A -178.6
C6A C5A N2A C8A 1.2
O3A C5A N2A C12A -0.6
C6A C5A N2A C12A 179.3
C13A C12A N2A C8A 97.7
C13A C12A N2A C5A -80.2
C3A C2A S1A C6A 3.7
C1A C2A S1A C6A -177.9
C7A C6A S1A C2A -2.8
C5A C6A S1A C2A 177.1
C6A C7A S2A C3A 2.0
C8A C7A S2A C3A -177.2
C2A C3A S2A C7A -1.0
C4A C3A S2A C7A -179.8
C1A N1A C9A C10A -43(4)
C4A N1A C9A C10A 136(4)
N1A C9A C10A C11A -91(9)
C28A C15A C16A C21A 0.5
Br1A C15A C16A C21A -178.9
C28A C15A C16A C17A 179.3
Br1A C15A C16A C17A -0.1
C15A C16A C17A C18A -178.3
C21A C16A C17A C18A 0.5
C16A C17A C18A C19A 0.1
C17A C18A C19A C20A -2
C18A C19A C20A C21A 0.8
C19A C20A C21A C22A 178.8
C19A C20A C21A C16A -0.2
C15A C16A C21A C20A 178.4
C17A C16A C21A C20A -0.5
C15A C16A C21A C22A -0.6
C17A C16A C21A C22A -179.4
C20A C21A C22A C23A -179.0
C16A C21A C22A C23A -0.1
C21A C22A C23A C28A 2
C21A C22A C23A C24A 179.1
C22A C23A C24A C25A -177.8
C28A C23A C24A C25A 0.4
C23A C24A C25A C26A 2
C24A C25A C26A C27A -1.0
C25A C26A C27A C28A 1.1
C26A C27A C28A C15A 178.3
C26A C27A C28A C23A -0.4
C16A C15A C28A C27A -178.6
Br1A C15A C28A C27A 0.8
C16A C15A C28A C23A 0.1
Br1A C15A C28A C23A 179.6
C22A C23A C28A C27A 178.0
C24A C23A C28A C27A -0.3
C22A C23A C28A C15A -0.8
C24A C23A C28A C15A -179.1
O1B C1B C2B C22B -67(4)
N1B C1B C2B C22B 122(3)
O1B C1B C2B C3B 179(4)
N1B C1B C2B C3B 7(4)
O1B C1B C2B S1B 53(4)
N1B C1B C2B S1B -119(3)
C22B C2B C3B C15B -4(3)
C1B C2B C3B C15B 111(3)
S1B C2B C3B C15B -132(2)
C22B C2B C3B C4B -125(3)
C1B C2B C3B C4B -10(3)
S1B C2B C3B C4B 107(3)
C22B C2B C3B S2B 123(2)
C1B C2B C3B S2B -123(2)
S1B C2B C3B S2B -6(3)
C15B C3B C4B O2B 66(5)
C2B C3B C4B O2B -176(4)
S2B C3B C4B O2B -54(4)
C15B C3B C4B N1B -108(3)
C2B C3B C4B N1B 10(4)
S2B C3B C4B N1B 132(3)
O3B C5B C6B C7B 177(5)
N2B C5B C6B C7B -1(4)
O3B C5B C6B S1B 2(7)
N2B C5B C6B S1B -176(3)
C5B C6B C7B C8B 3(4)
S1B C6B C7B C8B 177(3)
C5B C6B C7B S2B -179(3)
S1B C6B C7B S2B -5(5)
C6B C7B C8B O4B 179(4)
S2B C7B C8B O4B 1(6)
C6B C7B C8B N2B -4(4)
S2B C7B C8B N2B 178(3)
C4B C3B C15B C16B 59(3)
C2B C3B C15B C16B -55(3)
S2B C3B C15B C16B 175(2)
C4B C3B C15B C28B 175(2)
C2B C3B C15B C28B 61(3)
S2B C3B C15B C28B -68(3)
C4B C3B C15B Br1B -68(3)
C2B C3B C15B Br1B 178.4(19)
S2B C3B C15B Br1B 49(3)
C3B C15B C16B C17B -113(4)
C28B C15B C16B C17B 132(4)
Br1B C15B C16B C17B 14(5)
C3B C15B C16B C21B 61(3)
C28B C15B C16B C21B -55(3)
Br1B C15B C16B C21B -173(2)
C21B C16B C17B C18B 3(6)
C15B C16B C17B C18B 176(4)
C16B C17B C18B C19B -8(7)
C17B C18B C19B C20B 9(7)
C18B C19B C20B C21B -4(7)
C17B C16B C21B C20B 1(5)
C15B C16B C21B C20B -173(4)
C17B C16B C21B C22B 172(3)
C15B C16B C21B C22B -2(4)
C19B C20B C21B C16B 0(6)
C19B C20B C21B C22B -170(4)
C1B C2B C22B C21B -51(3)
C3B C2B C22B C21B 59(3)
S1B C2B C22B C21B -168(2)
C1B C2B C22B C23B -167(3)
C3B C2B C22B C23B -57(3)
S1B C2B C22B C23B 77(3)
C16B C21B C22B C2B -59(3)
C20B C21B C22B C2B 112(4)
C16B C21B C22B C23B 57(4)
C20B C21B C22B C23B -133(4)
C2B C22B C23B C24B -115(4)
C21B C22B C23B C24B 130(4)
C2B C22B C23B C28B 62(3)
C21B C22B C23B C28B -53(3)
C28B C23B C24B C25B -4(7)
C22B C23B C24B C25B 172(4)
C23B C24B C25B C26B 5(7)
C24B C25B C26B C27B 1(7)
C25B C26B C27B C28B -9(7)
C26B C27B C28B C23B 9(6)
C26B C27B C28B C15B -169(4)
C24B C23B C28B C27B -3(5)
C22B C23B C28B C27B 179(3)
C24B C23B C28B C15B 175(3)
C22B C23B C28B C15B -2(3)
C3B C15B C28B C27B 118(4)
C16B C15B C28B C27B -125(4)
Br1B C15B C28B C27B -3(5)
C3B C15B C28B C23B -60(3)
C16B C15B C28B C23B 57(3)
Br1B C15B C28B C23B 179(2)
C7B C6B S1B C2B -37(3)
C5B C6B S1B C2B 137(3)
C6B C7B S2B C3B 43(3)
C8B C7B S2B C3B -140(3)
C15B C3B S2B C7B 93(2)
C4B C3B S2B C7B -144(2)
C2B C3B S2B C7B -32(3)
O1B C1B N1B C4B -171(5)
C2B C1B N1B C4B -1(5)
O1B C1B N1B C9B 0(8)
C2B C1B N1B C9B 170(3)
O2B C4B N1B C1B -179(5)
C3B C4B N1B C1B -6(5)
O2B C4B N1B C9B 11(8)
C3B C4B N1B C9B -176(4)
C1B N1B C9B C10B 98(5)
C4B N1B C9B C10B -92(5)
N1B C9B C10B C11B 118(6)
O3B C5B N2B C8B -179(5)
C6B C5B N2B C8B -1(5)
O3B C5B N2B C12B 9(7)
C6B C5B N2B C12B -173(3)
O4B C8B N2B C5B -179(4)
C7B C8B N2B C5B 3(5)
O4B C8B N2B C12B -7(7)
C7B C8B N2B C12B 175(3)
C5B N2B C12B C13B -80(4)
C8B N2B C12B C13B 109(4)
N2B C12B C13B C14B 107(5)
O1C C1C C2C C3C -176.8
N1C C1C C2C C3C 2.0
O1C C1C C2C S5C 4.5
N1C C1C C2C S5C -176.7
C1C C2C C3C C4C -1.9
S5C C2C C3C C4C 176.7
C1C C2C C3C S6C 179.3
S5C C2C C3C S6C -2.2
C2C C3C C4C O2C -178.2
S6C C3C C4C O2C 0.8
C2C C3C C4C N1C 1.0
S6C C3C C4C N1C -180.0
O3C C5C C6C C7C 179.5
N2C C5C C6C C7C -0.4
O3C C5C C6C S5C -0.5
N2C C5C C6C S5C 179.7
C5C C6C C7C C8C -0.5
S5C C6C C7C C8C 179.4
C5C C6C C7C S6C -179.8
S5C C6C C7C S6C 0.1
C6C C7C C8C O4C -178.4
S6C C7C C8C O4C 1.0
C6C C7C C8C N2C 1.2
S6C C7C C8C N2C -179.4
N2C C12C C13C C14C -163.9
O1C C1C N1C C4C 177.5
C2C C1C N1C C4C -1.4
O1C C1C N1C C9C -3.5
C2C C1C N1C C9C 177.6
O2C C4C N1C C1C 179.6
C3C C4C N1C C1C 0.3
O2C C4C N1C C9C 0.6
C3C C4C N1C C9C -178.6
O4C C8C N2C C5C 178.2
C7C C8C N2C C5C -1.5
O4C C8C N2C C12C 0.1
C7C C8C N2C C12C -179.6
O3C C5C N2C C8C -178.6
C6C C5C N2C C8C 1.2
O3C C5C N2C C12C -0.6
C6C C5C N2C C12C 179.3
C13C C12C N2C C8C -107.8
C13C C12C N2C C5C 74.4
C3C C2C S5C C6C 3.7
C1C C2C S5C C6C -177.9
C7C C6C S5C C2C -2.8
C5C C6C S5C C2C 177.1
C6C C7C S6C C3C 2.0
C8C C7C S6C C3C -177.2
C2C C3C S6C C7C -1.1
C4C C3C S6C C7C -179.8
C1C N1C C9C C10C 82.0(19)
C4C N1C C9C C10C -99.2(19)
N1C C9C C10C C11C -115(5)
C28C C15C C16C C17C 179.6
Br1C C15C C16C C17C 0.6
C28C C15C C16C C21C 0.2
Br1C C15C C16C C21C -178.7
C15C C16C C17C C18C -178.6
C21C C16C C17C C18C 0.8
C16C C17C C18C C19C -0.2
C17C C18C C19C C20C -0.2
C18C C19C C20C C21C -0.1
C19C C20C C21C C22C 179.3
C19C C20C C21C C16C 0.7
C15C C16C C21C C22C -0.3
C17C C16C C21C C22C -179.7
C15C C16C C21C C20C 178.4
C17C C16C C21C C20C -1.0
C20C C21C C22C C23C -179.0
C16C C21C C22C C23C -0.4
C21C C22C C23C C24C 179.8
C21C C22C C23C C28C 1.1
C22C C23C C24C C25C -178.2
C28C C23C C24C C25C 0.5
C23C C24C C25C C26C 0.4
C24C C25C C26C C27C -1.2
C25C C26C C27C C28C 1.0
C16C C15C C28C C27C -178.6
Br1C C15C C28C C27C 0.3
C16C C15C C28C C23C 0.5
Br1C C15C C28C C23C 179.4
C26C C27C C28C C15C 179.0
C26C C27C C28C C23C 0.0
C22C C23C C28C C15C -1.1
C24C C23C C28C C15C -179.8
C22C C23C C28C C27C 178.0
C24C C23C C28C C27C -0.7
O1D C1D C2D C22D 50(4)
N1D C1D C2D C22D -123(3)
O1D C1D C2D C3D 164(4)
N1D C1D C2D C3D -9(4)
O1D C1D C2D S5D -70(4)
N1D C1D C2D S5D 117(3)
C22D C2D C3D C15D 4(3)
C1D C2D C3D C15D -111(3)
S5D C2D C3D C15D 132(2)
C22D C2D C3D C4D 125(3)
C1D C2D C3D C4D 10(3)
S5D C2D C3D C4D -107(3)
C22D C2D C3D S6D -121(2)
C1D C2D C3D S6D 123(2)
S5D C2D C3D S6D 6(3)
C15D C3D C4D O2D -65(5)
C2D C3D C4D O2D 177(5)
S6D C3D C4D O2D 55(5)
C15D C3D C4D N1D 109(4)
C2D C3D C4D N1D -8(4)
S6D C3D C4D N1D -131(3)
O3D C5D C6D C7D 178(4)
N2D C5D C6D C7D 4(4)
O3D C5D C6D S5D -8(6)
N2D C5D C6D S5D 178(3)
C5D C6D C7D C8D -1(4)
S5D C6D C7D C8D -175(3)
C5D C6D C7D S6D 178(3)
S5D C6D C7D S6D 4(5)
C6D C7D C8D O4D 179(5)
S6D C7D C8D O4D 0(7)
C6D C7D C8D N2D -2(4)
S6D C7D C8D N2D 179(3)
C4D C3D C15D C16D -60(3)
C2D C3D C15D C16D 55(3)
S6D C3D C15D C16D -176(2)
C4D C3D C15D C28D -176(2)
C2D C3D C15D C28D -62(3)
S6D C3D C15D C28D 67(3)
C4D C3D C15D Br1D 67(3)
C2D C3D C15D Br1D -178(2)
S6D C3D C15D Br1D -49(3)
C3D C15D C16D C17D 112(4)
C28D C15D C16D C17D -133(4)
Br1D C15D C16D C17D -14(5)
C3D C15D C16D C21D -60(4)
C28D C15D C16D C21D 55(4)
Br1D C15D C16D C21D 174(2)
C21D C16D C17D C18D 3(6)
C15D C16D C17D C18D -169(4)
C16D C17D C18D C19D -4(8)
C17D C18D C19D C20D 2(8)
C18D C19D C20D C21D 2(7)
C17D C16D C21D C20D 1(6)
C15D C16D C21D C20D 174(4)
C17D C16D C21D C22D -171(4)
C15D C16D C21D C22D 2(4)
C19D C20D C21D C16D -3(7)
C19D C20D C21D C22D 168(4)
C1D C2D C22D C21D 51(3)
C3D C2D C22D C21D -59(3)
S5D C2D C22D C21D 169(2)
C1D C2D C22D C23D 167(3)
C3D C2D C22D C23D 57(3)
S5D C2D C22D C23D -76(3)
C16D C21D C22D C2D 59(4)
C20D C21D C22D C2D -113(4)
C16D C21D C22D C23D -57(4)
C20D C21D C22D C23D 131(4)
C2D C22D C23D C24D 112(4)
C21D C22D C23D C24D -132(4)
C2D C22D C23D C28D -62(3)
C21D C22D C23D C28D 53(3)
C28D C23D C24D C25D 2(7)
C22D C23D C24D C25D -173(4)
C23D C24D C25D C26D -8(7)
C24D C25D C26D C27D 15(7)
C25D C26D C27D C28D -15(8)
C26D C27D C28D C23D 7(6)
C26D C27D C28D C15D 179(4)
C24D C23D C28D C27D 0(5)
C22D C23D C28D C27D 175(3)
C24D C23D C28D C15D -174(3)
C22D C23D C28D C15D 2(4)
C3D C15D C28D C27D -111(4)
C16D C15D C28D C27D 132(4)
Br1D C15D C28D C27D 8(5)
C3D C15D C28D C23D 61(3)
C16D C15D C28D C23D -57(3)
Br1D C15D C28D C23D 180(2)
C7D C6D S5D C2D 39(3)
C5D C6D S5D C2D -135(3)
C6D C7D S6D C3D -43(3)
C8D C7D S6D C3D 136(3)
C15D C3D S6D C7D -93(2)
C4D C3D S6D C7D 145(2)
C2D C3D S6D C7D 32(3)
O1D C1D N1D C4D -168(5)
C2D C1D N1D C4D 4(5)
O1D C1D N1D C9D 25(7)
C2D C1D N1D C9D -163(4)
O2D C4D N1D C1D 176(6)
C3D C4D N1D C1D 3(5)
O2D C4D N1D C9D -17(8)
C3D C4D N1D C9D 169(4)
C1D N1D C9D C10D -90(5)
C4D N1D C9D C10D 103(5)
N1D C9D C10D C11D -126(7)
O3D C5D N2D C8D -179(5)
C6D C5D N2D C8D -5(4)
O3D C5D N2D C12D -4(7)
C6D C5D N2D C12D 171(3)
O4D C8D N2D C5D -176(5)
C7D C8D N2D C5D 5(5)
O4D C8D N2D C12D 8(7)
C7D C8D N2D C12D -171(3)
C5D N2D C12D C13D 83(4)
C8D N2D C12D C13D -102(4)
N2D C12D C13D C14D -134(4)
